data_2212254
loop_
_publ_author_name
'K. Chinnakali'
'M. Poornachandran'
'R. Raghunathan'
'Hoong-Kun Fun'

_publ_section_title <i>cis</i>-1-(4-Bromophenyl)-6-ethyl-5-tosylperhydropyrrolo[3,4-<i>b</i>]pyrrole
_journal_coeditor_code IS2137
_journal_issue 2
_journal_name_full 'Acta Crystallographica Section E'
_journal_page_first o650
_journal_page_last o651
_journal_paper_doi 10.1107/S1600536807000645
_journal_volume 63
_journal_year 2007
_chemical_formula_iupac 'C21 H25 Br N2 O2 S'
_chemical_formula_moiety 'C21 H25 Br N2 O2 S'
_chemical_formula_sum 'C21 H25 Br N2 O2 S'
_chemical_formula_weight 449.40
_chemical_name_systematic
;
cis-1-(4-Bromophenyl)-6-ethyl-5-tosylperhydropyrrolo[3,4-b]pyrrole
;
_space_group_IT_number 33
_symmetry_cell_setting orthorhombic
_symmetry_space_group_name_Hall 'P 2c -2n'
_symmetry_space_group_name_H-M 'P n a 21'
_atom_sites_solution_hydrogens geom
_atom_sites_solution_primary direct
_atom_sites_solution_secondary difmap
_audit_creation_method SHELXL97
_cell_angle_alpha 90.00
_cell_angle_beta 90.00
_cell_angle_gamma 90.00
_cell_formula_units_Z 4
_cell_length_a 7.7131(3)
_cell_length_b 19.6640(8)
_cell_length_c 12.9518(4)
_cell_measurement_reflns_used 4939
_cell_measurement_temperature 100.00(10)
_cell_measurement_theta_max 28.91
_cell_measurement_theta_min 2.84
_cell_volume 1964.40(13)
_computing_cell_refinement APEX2
_computing_data_collection 'APEX2 (Bruker, 2005)'
_computing_data_reduction 'SAINT (Bruker, 2005)'
_computing_molecular_graphics SHELXTL
_computing_publication_material 'SHELXTL and PLATON (Spek, 2003)'
_computing_structure_refinement SHELXTL
_computing_structure_solution 'SHELXTL (Sheldrick, 1998)'
_diffrn_ambient_temperature 100.00(10)
_diffrn_detector_area_resol_mean 8.33
_diffrn_measured_fraction_theta_full 0.997
_diffrn_measured_fraction_theta_max 0.997
_diffrn_measurement_device_type 'Bruker SMART APEXII CCD area-detector'
_diffrn_measurement_method \w
_diffrn_radiation_monochromator graphite
_diffrn_radiation_source 'fine-focus sealed tube'
_diffrn_radiation_type MoK\a
_diffrn_radiation_wavelength 0.71073
_diffrn_reflns_av_R_equivalents 0.0811
_diffrn_reflns_av_sigmaI/netI 0.0754
_diffrn_reflns_limit_h_max 10
_diffrn_reflns_limit_h_min -10
_diffrn_reflns_limit_k_max 21
_diffrn_reflns_limit_k_min -27
_diffrn_reflns_limit_l_max 18
_diffrn_reflns_limit_l_min -18
_diffrn_reflns_number 21230
_diffrn_reflns_theta_full 30.34
_diffrn_reflns_theta_max 30.34
_diffrn_reflns_theta_min 1.88
_diffrn_standards_number 0
_exptl_absorpt_coefficient_mu 2.218
_exptl_absorpt_correction_T_max 0.8692
_exptl_absorpt_correction_T_min 0.5308
_exptl_absorpt_correction_type multi-scan
_exptl_absorpt_process_details '(SADABS; Bruker, 2005)'
_exptl_crystal_colour colourless
_exptl_crystal_density_diffrn 1.520
_exptl_crystal_density_method 'not measured'
_exptl_crystal_description Plate
_exptl_crystal_F_000 928
_exptl_crystal_size_max 0.281
_exptl_crystal_size_mid 0.271
_exptl_crystal_size_min 0.065
_refine_diff_density_max 2.614
_refine_diff_density_min -0.919
_refine_ls_abs_structure_details 'Flack (1983), with 2795 Friedel pairs'
_refine_ls_abs_structure_Flack -0.005(11)
_refine_ls_extinction_method none
_refine_ls_goodness_of_fit_ref 1.016
_refine_ls_hydrogen_treatment constr
_refine_ls_matrix_type full
_refine_ls_number_parameters 246
_refine_ls_number_reflns 5855
_refine_ls_number_restraints 1
_refine_ls_restrained_S_all 1.016
_refine_ls_R_factor_all 0.0820
_refine_ls_R_factor_gt 0.0567
_refine_ls_shift/su_max 0.001
_refine_ls_shift/su_mean 0.000
_refine_ls_structure_factor_coef Fsqd
_refine_ls_weighting_details 'calc w = 1/[\s^2^(Fo^2^)+(0.0868P)^2^] where P=(Fo^2^+2Fc^2^)/3'
_refine_ls_weighting_scheme calc
_refine_ls_wR_factor_gt 0.1329
_refine_ls_wR_factor_ref 0.1468
_reflns_number_gt 4509
_reflns_number_total 5855
_reflns_threshold_expression I>2\s(I)
_cod_data_source_file is2137.cif
_cod_data_source_block I
_cod_depositor_comments
;
The following automatic conversions were performed:
'_symmetry_cell_setting' value 'Orthorhombic' changed to 'orthorhombic'
according to '/home/saulius/struct/CIF-dictionaries/cif_core.dic'
dictionary named 'cif_core.dic' version 2.4.1 from 2010-06-29.

Automatic conversion script
Id: cif_fix_enum 1527 2010-12-29 10:47:43Z saulius 

The following automatic conversions were performed:

'_symmetry_cell_setting' value 'Orthorhombic' changed to
'orthorhombic' according to
/home/saulius/struct/CIF-dictionaries/cif_core.dic dictionary named
'cif_core.dic' version 2.4.1 from 2010-06-29.

Automatic conversion script
Id: cif_fix_values 1715 2011-07-08 13:25:40Z adriana 
;
_cod_database_code 2212254
_cod_database_fobs_code 2212254

loop_
_symmetry_equiv_pos_as_xyz
'x, y, z'
'-x, -y, z+1/2'
'x+1/2, -y+1/2, z'
'-x+1/2, y+1/2, z+1/2'

loop_
_atom_site_type_symbol
_atom_site_label
_atom_site_fract_x
_atom_site_fract_y
_atom_site_fract_z
_atom_site_U_iso_or_equiv
_atom_site_adp_type
_atom_site_calc_flag
_atom_site_refinement_flags
_atom_site_occupancy
Br Br1 0.65850(6) 0.27316(2) 0.73686(5) 0.03226(13) Uani d . 1
S S1 1.30353(12) 0.62475(5) 0.84750(8) 0.01765(19) Uani d . 1
O O1 1.4246(4) 0.66977(16) 0.8969(2) 0.0246(6) Uani d . 1
O O2 1.3026(3) 0.61741(15) 0.7375(3) 0.0242(6) Uani d . 1
N N1 1.1115(4) 0.65048(17) 0.8808(2) 0.0173(7) Uani d . 1
N N2 0.8939(4) 0.52915(18) 0.9593(3) 0.0186(7) Uani d . 1
C C1 1.0800(5) 0.6678(2) 0.9908(3) 0.0195(8) Uani d . 1
H H1A 1.0904 0.7174 1.0019 0.023 Uiso calc R 1
H H1B 1.1645 0.6443 1.0360 0.023 Uiso calc R 1
C C2 0.8948(5) 0.6436(2) 1.0142(3) 0.0184(8) Uani d . 1
H H2 0.8131 0.6829 1.0197 0.022 Uiso calc R 1
C C3 0.8459(5) 0.5971(2) 0.9234(3) 0.0161(7) Uani d . 1
H H3 0.7189 0.5997 0.9085 0.019 Uiso calc R 1
C C4 0.9521(4) 0.6221(2) 0.8316(3) 0.0145(7) Uani d . 1
H H4 0.9824 0.5834 0.7850 0.017 Uiso calc R 1
C C5 0.8814(5) 0.5972(2) 1.1088(3) 0.0218(8) Uani d . 1
H H5A 0.9575 0.6135 1.1652 0.026 Uiso calc R 1
H H5B 0.7606 0.5950 1.1344 0.026 Uiso calc R 1
C C6 0.9412(6) 0.5279(2) 1.0694(3) 0.0220(8) Uani d . 1
H H6A 1.0679 0.5223 1.0783 0.026 Uiso calc R 1
H H6B 0.8808 0.4906 1.1060 0.026 Uiso calc R 1
C C7 0.8467(5) 0.4712(2) 0.9066(3) 0.0192(8) Uani d . 1
C C8 0.7543(5) 0.4751(2) 0.8125(3) 0.0190(8) Uani d . 1
H H8 0.7284 0.5182 0.7832 0.023 Uiso calc R 1
C C9 0.7018(5) 0.4163(2) 0.7631(3) 0.0224(9) Uani d . 1
H H9 0.6374 0.4194 0.7008 0.027 Uiso calc R 1
C C10 0.7416(5) 0.3530(2) 0.8032(3) 0.0219(8) Uani d . 1
C C11 0.8375(5) 0.3476(2) 0.8943(4) 0.0245(9) Uani d . 1
H H11 0.8671 0.3043 0.9216 0.029 Uiso calc R 1
C C12 0.8885(5) 0.4065(2) 0.9439(3) 0.0224(8) Uani d . 1
H H12 0.9544 0.4030 1.0057 0.027 Uiso calc R 1
C C13 1.3383(5) 0.5432(2) 0.8998(3) 0.0171(7) Uani d . 1
C C14 1.4259(5) 0.5356(2) 0.9933(3) 0.0183(8) Uani d . 1
H H14 1.4666 0.5744 1.0296 0.022 Uiso calc R 1
C C15 1.4530(5) 0.4709(2) 1.0328(3) 0.0216(8) Uani d . 1
H H15 1.5116 0.4657 1.0968 0.026 Uiso calc R 1
C C16 1.3956(5) 0.4132(2) 0.9801(3) 0.0198(8) Uani d . 1
C C17 1.3079(5) 0.4222(2) 0.8865(3) 0.0216(8) Uani d . 1
H H17 1.2670 0.3835 0.8500 0.026 Uiso calc R 1
C C18 1.2797(5) 0.4862(2) 0.8464(3) 0.0204(8) Uani d . 1
H H18 1.2205 0.4914 0.7825 0.024 Uiso calc R 1
C C19 1.4281(6) 0.3434(2) 1.0218(4) 0.0257(9) Uani d . 1
H H19A 1.4810 0.3469 1.0904 0.039 Uiso calc R 1
H H19B 1.5066 0.3189 0.9754 0.039 Uiso calc R 1
H H19C 1.3180 0.3188 1.0270 0.039 Uiso calc R 1
C C20 0.8535(5) 0.6766(2) 0.7724(3) 0.0186(8) Uani d . 1
H H20A 0.7487 0.6558 0.7418 0.022 Uiso calc R 1
H H20B 0.8146 0.7119 0.8219 0.022 Uiso calc R 1
C C21 0.9564(5) 0.7110(2) 0.6870(3) 0.0215(8) Uani d . 1
H H21A 0.8797 0.7410 0.6474 0.032 Uiso calc R 1
H H21B 1.0053 0.6763 0.6411 0.032 Uiso calc R 1
H H21C 1.0505 0.7378 0.7174 0.032 Uiso calc R 1

loop_
_atom_site_aniso_label
_atom_site_aniso_U_11
_atom_site_aniso_U_22
_atom_site_aniso_U_33
_atom_site_aniso_U_12
_atom_site_aniso_U_13
_atom_site_aniso_U_23
Br1 0.0314(2) 0.0318(2) 0.0336(2) -0.00821(17) 0.0041(2) -0.0073(2)
S1 0.0084(3) 0.0280(5) 0.0166(4) 0.0015(3) 0.0022(3) 0.0046(4)
O1 0.0112(13) 0.0313(16) 0.0312(17) -0.0022(12) -0.0030(12) 0.0043(13)
O2 0.0160(12) 0.0404(16) 0.0161(12) 0.0067(10) 0.0070(14) 0.0075(16)
N1 0.0087(14) 0.0293(18) 0.0138(15) -0.0003(12) -0.0009(12) 0.0002(13)
N2 0.0158(15) 0.0276(18) 0.0126(15) -0.0004(13) -0.0011(12) 0.0037(13)
C1 0.0134(18) 0.030(2) 0.0151(17) -0.0021(15) -0.0008(14) -0.0024(15)
C2 0.0117(17) 0.028(2) 0.0157(18) 0.0015(15) 0.0017(13) -0.0027(15)
C3 0.0099(16) 0.0227(19) 0.0157(17) -0.0009(14) -0.0019(13) 0.0031(14)
C4 0.0038(14) 0.0249(18) 0.0149(17) -0.0006(13) -0.0016(12) 0.0017(14)
C5 0.0159(18) 0.035(2) 0.0144(18) 0.0022(16) 0.0006(15) -0.0018(16)
C6 0.021(2) 0.030(2) 0.0149(18) 0.0008(16) -0.0018(15) 0.0046(16)
C7 0.0120(17) 0.026(2) 0.0192(18) -0.0009(15) 0.0049(14) 0.0022(15)
C8 0.0120(16) 0.027(2) 0.0182(18) -0.0016(15) 0.0012(14) 0.0040(15)
C9 0.0133(18) 0.036(2) 0.018(2) -0.0007(15) 0.0028(13) -0.0018(16)
C10 0.0178(18) 0.026(2) 0.0217(19) -0.0029(16) 0.0078(16) -0.0044(16)
C11 0.0182(19) 0.026(2) 0.030(2) -0.0001(16) 0.0036(17) 0.0039(17)
C12 0.0186(19) 0.027(2) 0.021(2) -0.0009(16) -0.0007(16) 0.0050(17)
C13 0.0105(17) 0.0199(18) 0.0208(19) 0.0026(13) 0.0011(14) 0.0033(15)
C14 0.0099(17) 0.029(2) 0.0162(18) -0.0010(14) -0.0001(14) -0.0005(15)
C15 0.0107(17) 0.041(2) 0.0131(17) 0.0022(16) 0.0009(14) 0.0026(17)
C16 0.0105(16) 0.031(2) 0.0179(18) 0.0038(15) 0.0049(14) 0.0077(16)
C17 0.0147(18) 0.030(2) 0.0203(19) 0.0003(15) 0.0002(15) -0.0031(17)
C18 0.0132(17) 0.033(2) 0.0153(17) 0.0013(15) -0.0016(15) -0.0002(17)
C19 0.023(2) 0.030(2) 0.024(2) 0.0023(18) 0.0046(17) 0.0034(17)
C20 0.0138(17) 0.025(2) 0.0171(16) 0.0007(14) -0.0030(14) 0.0023(15)
C21 0.0163(19) 0.029(2) 0.0194(19) -0.0026(15) -0.0033(16) 0.0061(16)

loop_
_atom_type_symbol
_atom_type_description
_atom_type_scat_dispersion_real
_atom_type_scat_dispersion_imag
_atom_type_scat_source
C C 0.0033 0.0016 'International Tables Vol C Tables 4.2.6.8 and 6.1.1.4'
H H 0.0000 0.0000 'International Tables Vol C Tables 4.2.6.8 and 6.1.1.4'
N N 0.0061 0.0033 'International Tables Vol C Tables 4.2.6.8 and 6.1.1.4'
O O 0.0106 0.0060 'International Tables Vol C Tables 4.2.6.8 and 6.1.1.4'
S S 0.1246 0.1234 'International Tables Vol C Tables 4.2.6.8 and 6.1.1.4'
Br Br -0.2901 2.4595 'International Tables Vol C Tables 4.2.6.8 and 6.1.1.4'

loop_
_geom_angle_atom_site_label_1
_geom_angle_atom_site_label_2
_geom_angle_atom_site_label_3
_geom_angle
_geom_angle_publ_flag
O2 S1 O1 120.55(18) n
O2 S1 N1 106.95(16) ?
O1 S1 N1 106.40(18) ?
O2 S1 C13 106.95(19) ?
O1 S1 C13 106.90(19) ?
N1 S1 C13 108.69(18) ?
C1 N1 C4 111.1(3) n
C1 N1 S1 118.4(3) n
C4 N1 S1 121.4(3) n
C7 N2 C3 122.1(3) n
C7 N2 C6 122.1(3) n
C3 N2 C6 112.7(3) n
N1 C1 C2 105.7(3) ?
N1 C1 H1A 110.6 ?
C2 C1 H1A 110.6 ?
N1 C1 H1B 110.6 ?
C2 C1 H1B 110.6 ?
H1A C1 H1B 108.7 ?
C5 C2 C3 103.9(3) ?
C5 C2 C1 113.8(3) ?
C3 C2 C1 105.2(3) ?
C5 C2 H2 111.2 ?
C3 C2 H2 111.2 ?
C1 C2 H2 111.2 ?
N2 C3 C4 114.0(3) ?
N2 C3 C2 103.8(3) ?
C4 C3 C2 105.8(3) ?
N2 C3 H3 111.0 ?
C4 C3 H3 111.0 ?
C2 C3 H3 111.0 ?
N1 C4 C20 111.3(3) ?
N1 C4 C3 103.3(3) ?
C20 C4 C3 110.6(3) ?
N1 C4 H4 110.5 ?
C20 C4 H4 110.5 ?
C3 C4 H4 110.5 ?
C6 C5 C2 104.1(3) ?
C6 C5 H5A 110.9 ?
C2 C5 H5A 110.9 ?
C6 C5 H5B 110.9 ?
C2 C5 H5B 110.9 ?
H5A C5 H5B 109.0 ?
N2 C6 C5 103.6(3) ?
N2 C6 H6A 111.0 ?
C5 C6 H6A 111.0 ?
N2 C6 H6B 111.0 ?
C5 C6 H6B 111.0 ?
H6A C6 H6B 109.0 ?
N2 C7 C12 121.3(4) ?
N2 C7 C8 121.0(4) ?
C12 C7 C8 117.7(4) ?
C9 C8 C7 120.1(4) ?
C9 C8 H8 120.0 ?
C7 C8 H8 120.0 ?
C8 C9 C10 120.9(4) ?
C8 C9 H9 119.5 ?
C10 C9 H9 119.5 ?
C9 C10 C11 120.2(4) ?
C9 C10 Br1 119.9(3) ?
C11 C10 Br1 119.9(3) ?
C12 C11 C10 118.7(4) ?
C12 C11 H11 120.7 ?
C10 C11 H11 120.7 ?
C11 C12 C7 122.4(4) ?
C11 C12 H12 118.8 ?
C7 C12 H12 118.8 ?
C18 C13 C14 120.2(4) ?
C18 C13 S1 119.5(3) ?
C14 C13 S1 120.3(3) ?
C15 C14 C13 119.4(4) ?
C15 C14 H14 120.3 ?
C13 C14 H14 120.3 ?
C14 C15 C16 121.1(4) ?
C14 C15 H15 119.4 ?
C16 C15 H15 119.4 ?
C15 C16 C17 118.3(4) ?
C15 C16 C19 121.0(4) ?
C17 C16 C19 120.6(4) ?
C18 C17 C16 121.2(4) ?
C18 C17 H17 119.4 ?
C16 C17 H17 119.4 ?
C17 C18 C13 119.7(4) ?
C17 C18 H18 120.1 ?
C13 C18 H18 120.1 ?
C16 C19 H19A 109.5 ?
C16 C19 H19B 109.5 ?
H19A C19 H19B 109.5 ?
C16 C19 H19C 109.5 ?
H19A C19 H19C 109.5 ?
H19B C19 H19C 109.5 ?
C21 C20 C4 114.8(3) ?
C21 C20 H20A 108.6 ?
C4 C20 H20A 108.6 ?
C21 C20 H20B 108.6 ?
C4 C20 H20B 108.6 ?
H20A C20 H20B 107.6 ?
C20 C21 H21A 109.5 ?
C20 C21 H21B 109.5 ?
H21A C21 H21B 109.5 ?
C20 C21 H21C 109.5 ?
H21A C21 H21C 109.5 ?
H21B C21 H21C 109.5 ?

loop_
_geom_bond_atom_site_label_1
_geom_bond_atom_site_label_2
_geom_bond_distance
_geom_bond_publ_flag
Br1 C10 1.901(4) n
S1 O2 1.432(4) n
S1 O1 1.437(3) n
S1 N1 1.623(3) n
S1 C13 1.762(4) n
N1 C1 1.485(5) n
N1 C4 1.493(5) n
N2 C7 1.378(6) n
N2 C3 1.462(5) n
N2 C6 1.473(5) n
C1 C2 1.536(5) ?
C1 H1A 0.99 ?
C1 H1B 0.99 ?
C2 C5 1.532(6) ?
C2 C3 1.536(5) ?
C2 H2 1.00 ?
C3 C4 1.526(5) ?
C3 H3 1.00 ?
C4 C20 1.521(5) ?
C4 H4 1.00 ?
C5 C6 1.525(6) ?
C5 H5A 0.99 ?
C5 H5B 0.99 ?
C6 H6A 0.99 ?
C6 H6B 0.99 ?
C7 C12 1.398(6) ?
C7 C8 1.413(6) ?
C8 C9 1.382(6) ?
C8 H8 0.95 ?
C9 C10 1.383(6) ?
C9 H9 0.95 ?
C10 C11 1.397(6) ?
C11 C12 1.382(6) ?
C11 H11 0.95 ?
C12 H12 0.95 ?
C13 C18 1.392(6) ?
C13 C14 1.395(6) ?
C14 C15 1.388(6) ?
C14 H14 0.95 ?
C15 C16 1.395(6) ?
C15 H15 0.95 ?
C16 C17 1.399(6) ?
C16 C19 1.497(6) ?
C17 C18 1.379(6) ?
C17 H17 0.95 ?
C18 H18 0.95 ?
C19 H19A 0.98 ?
C19 H19B 0.98 ?
C19 H19C 0.98 ?
C20 C21 1.520(6) ?
C20 H20A 0.99 ?
C20 H20B 0.99 ?
C21 H21A 0.98 ?
C21 H21B 0.98 ?
C21 H21C 0.98 ?

loop_
_geom_torsion_atom_site_label_1
_geom_torsion_atom_site_label_2
_geom_torsion_atom_site_label_3
_geom_torsion_atom_site_label_4
_geom_torsion
_geom_torsion_publ_flag
O2 S1 N1 C1 -175.1(3) ?
O1 S1 N1 C1 -45.0(3) ?
C13 S1 N1 C1 69.8(3) ?
O2 S1 N1 C4 40.8(3) ?
O1 S1 N1 C4 170.8(3) ?
C13 S1 N1 C4 -74.4(3) ?
C4 N1 C1 C2 4.7(4) ?
S1 N1 C1 C2 -143.0(3) ?
N1 C1 C2 C5 127.2(4) ?
N1 C1 C2 C3 14.1(4) ?
C7 N2 C3 C4 -75.5(4) ?
C6 N2 C3 C4 123.9(4) ?
C7 N2 C3 C2 169.9(3) ?
C6 N2 C3 C2 9.3(4) ?
C5 C2 C3 N2 -27.1(4) ?
C1 C2 C3 N2 92.9(4) ?
C5 C2 C3 C4 -147.4(3) ?
C1 C2 C3 C4 -27.4(4) ?
C1 N1 C4 C20 97.2(4) ?
S1 N1 C4 C20 -116.3(3) ?
C1 N1 C4 C3 -21.5(4) ?
S1 N1 C4 C3 125.0(3) ?
N2 C3 C4 N1 -83.8(4) ?
C2 C3 C4 N1 29.7(4) ?
N2 C3 C4 C20 157.0(3) ?
C2 C3 C4 C20 -89.5(4) ?
C3 C2 C5 C6 34.9(4) ?
C1 C2 C5 C6 -79.0(4) ?
C7 N2 C6 C5 -148.2(4) ?
C3 N2 C6 C5 12.3(4) ?
C2 C5 C6 N2 -28.9(4) ?
C3 N2 C7 C12 -177.7(4) ?
C6 N2 C7 C12 -19.0(6) ?
C3 N2 C7 C8 2.4(6) ?
C6 N2 C7 C8 161.1(4) ?
N2 C7 C8 C9 -177.2(4) ?
C12 C7 C8 C9 2.9(5) ?
C7 C8 C9 C10 -1.5(6) ?
C8 C9 C10 C11 -0.6(6) ?
C8 C9 C10 Br1 177.1(3) ?
C9 C10 C11 C12 1.1(6) ?
Br1 C10 C11 C12 -176.6(3) ?
C10 C11 C12 C7 0.4(6) ?
N2 C7 C12 C11 177.7(4) ?
C8 C7 C12 C11 -2.4(6) ?
O2 S1 C13 C18 -30.1(4) ?
O1 S1 C13 C18 -160.5(3) ?
N1 S1 C13 C18 85.1(3) ?
O2 S1 C13 C14 149.1(3) ?
O1 S1 C13 C14 18.7(4) ?
N1 S1 C13 C14 -95.8(3) ?
C18 C13 C14 C15 -0.4(6) ?
S1 C13 C14 C15 -179.6(3) ?
C13 C14 C15 C16 0.6(6) ?
C14 C15 C16 C17 -0.7(6) ?
C14 C15 C16 C19 178.8(4) ?
C15 C16 C17 C18 0.6(6) ?
C19 C16 C17 C18 -178.9(4) ?
C16 C17 C18 C13 -0.4(6) ?
C14 C13 C18 C17 0.3(6) ?
S1 C13 C18 C17 179.4(3) ?
N1 C4 C20 C21 58.9(4) n
C3 C4 C20 C21 173.1(3) n
